data_8100258
loop_
_publ_author_name
'Makker, J.'
'Sahini, G.'
'Goel, V.'
'Dey, S.'
'Singh, T.P.'

_publ_section_title
;
Crystal structure of tertiary butyloxycarbonyl-L-Ala-\DPhe-\DPhe-
L-Ala-OCH~3~, C~30~H~36~N~4~O~7~
;
_journal_issue 1
_journal_name_full 'Zeitschrift f\"ur Kristallographie - New Crystal Structures'
_journal_page_first 55
_journal_page_last 56
_journal_volume 218
_journal_year 2003
_chemical_formula_moiety 'C30 H36 N4 O7'
_chemical_formula_structural 'C30 H36 N4 O7'
_chemical_formula_sum 'C30 H36 N4 O7'
_chemical_formula_weight 564.63
_chemical_name_common
;
N-tert-butyloxy-carbonyl-alanyl-dehydro-phenylalanyl-
dehydro-phenylalanyl-alanine methyl ester
;
_space_group_IT_number 169
_symmetry_cell_setting hexagonal
_symmetry_space_group_name_Hall 'P 61'
_symmetry_space_group_name_H-M 'P 61'
_cell_angle_alpha 90.00(5)
_cell_angle_beta 90.00(5)
_cell_angle_gamma 120.00(3)
_cell_formula_units_Z 6
_cell_length_a 15.132(5)
_cell_length_b 15.132(5)
_cell_length_c 24.230(20)
_cell_measurement_temperature 293(2)
_cell_volume 4805(5)
_diffrn_ambient_temperature 293(2)
_exptl_crystal_density_diffrn 1.172
_cod_depositor_comments
;
The following automatic conversions were performed:
'_symmetry_cell_setting' value 'Hexagonal' changed to 'hexagonal'
according to '/home/saulius/struct/CIF-dictionaries/cif_core.dic'
dictionary named 'cif_core.dic' version 2.4.1 from 2010-06-29.

Automatic conversion script
Id: cif_fix_enum 1527 2010-12-29 10:47:43Z saulius 
;
_cod_database_code 8100258

loop_
_symmetry_equiv_pos_as_xyz
'x, y, z'
'-y, x-y, z+1/3'
'-x+y, -x, z+2/3'
'-x, -y, z+1/2'
'y, -x+y, z+5/6'
'x-y, x, z+1/6'

loop_
_atom_site_label
_atom_site_type_symbol
_atom_site_fract_x
_atom_site_fract_y
_atom_site_fract_z
_atom_site_U_iso_or_equiv
_atom_site_adp_type
_atom_site_occupancy
_atom_site_calc_flag
_atom_site_refinement_flags
_atom_site_disorder_assembly
_atom_site_disorder_group
C01 C -0.0013(4) 0.3226(4) -0.1254(3) 0.1069(16) Uani 1 d . . .
C02 C -0.0838(5) 0.3319(6) -0.1562(4) 0.135(2) Uani 1 d . . .
H02A H -0.0752 0.3279 -0.1953 0.080 Uiso 1 calc . . .
H02B H -0.0785 0.3963 -0.1476 0.080 Uiso 1 calc . . .
H02C H -0.1497 0.2775 -0.1452 0.080 Uiso 1 calc . . .
C03 C -0.0013(7) 0.2263(7) -0.1383(5) 0.167(4) Uani 1 d . . .
H03A H 0.0490 0.2222 -0.1159 0.080 Uiso 1 calc . . .
H03B H 0.0146 0.2257 -0.1766 0.080 Uiso 1 calc . . .
H03C H -0.0675 0.1689 -0.1305 0.080 Uiso 1 calc . . .
C04 C -0.0076(6) 0.3300(8) -0.0663(4) 0.169(4) Uani 1 d . . .
H04A H 0.0398 0.3142 -0.0488 0.080 Uiso 1 calc . . .
H04B H -0.0756 0.2826 -0.0542 0.080 Uiso 1 calc . . .
H04C H 0.0090 0.3981 -0.0567 0.080 Uiso 1 calc . . .
O0 O 0.0931(2) 0.4092(3) -0.14796(14) 0.0984(10) Uani 1 d . . .
C0P C 0.1856(3) 0.4375(4) -0.12939(18) 0.0844(10) Uani 1 d . . .
O0P O 0.2044(3) 0.3960(3) -0.09081(13) 0.0930(9) Uani 1 d . . .
N1 N 0.2576(2) 0.5140(3) -0.15762(15) 0.0843(9) Uani 1 d . . .
H1 H 0.2413 0.5396 -0.1848 0.080 Uiso 1 calc . . .
C1A C 0.3644(3) 0.5557(4) -0.14314(18) 0.0840(11) Uani 1 d . . .
H1A H 0.392(4) 0.504(4) -0.1516(19) 0.080 Uiso 1 d . . .
C1B C 0.4296(4) 0.6397(7) -0.1828(2) 0.127(2) Uani 1 d . . .
H1BA H 0.4152 0.6138 -0.2198 0.080 Uiso 1 calc . . .
H1BB H 0.5003 0.6647 -0.1746 0.080 Uiso 1 calc . . .
H1BC H 0.4149 0.6943 -0.1791 0.080 Uiso 1 calc . . .
C1P C 0.3832(3) 0.5983(3) -0.08477(16) 0.0701(8) Uani 1 d . . .
O1P O 0.3507(2) 0.6525(2) -0.06762(12) 0.0853(8) Uani 1 d . . .
N2 N 0.4366(2) 0.5689(2) -0.05237(13) 0.0652(7) Uani 1 d . . .
H2 H 0.460(4) 0.551(4) -0.067(2) 0.080 Uiso 1 d . . .
C2A C 0.4561(2) 0.5948(3) 0.00344(16) 0.0643(7) Uani 1 d . . .
C2B C 0.5471(3) 0.6356(3) 0.02671(17) 0.0717(9) Uani 1 d . . .
H2B H 0.561(3) 0.648(3) 0.066(2) 0.080 Uiso 1 d . . .
C2G C 0.6440(3) 0.6717(3) -0.0052(2) 0.0825(10) Uani 1 d . . .
C2D1 C 0.6683(4) 0.7312(4) -0.0510(3) 0.1036(16) Uani 1 d . . .
H2DA H 0.6204 0.7462 -0.0655 0.080 Uiso 1 calc . . .
C2D2 C 0.7129(4) 0.6404(5) 0.0102(3) 0.1155(19) Uani 1 d . . .
H2DB H 0.6976 0.5942 0.0389 0.080 Uiso 1 calc . . .
C2E1 C 0.7612(5) 0.7699(5) -0.0765(3) 0.118(2) Uani 1 d . . .
H2EA H 0.7779 0.8164 -0.1053 0.080 Uiso 1 calc . . .
C2E2 C 0.8068(5) 0.6802(8) -0.0187(5) 0.145(3) Uani 1 d . . .
H2EB H 0.8547 0.6623 -0.0077 0.080 Uiso 1 calc . . .
C2Z C 0.8268(5) 0.7423(6) -0.0611(4) 0.125(2) Uani 1 d . . .
H2Z H 0.8880 0.7667 -0.0801 0.080 Uiso 1 calc . . .
C2P C 0.3638(2) 0.5612(3) 0.04033(15) 0.0634(7) Uani 1 d . . .
O2P O 0.3713(2) 0.5994(2) 0.08577(12) 0.0834(8) Uani 1 d . . .
N3 N 0.2749(2) 0.4890(2) 0.02022(12) 0.0625(6) Uani 1 d . . .
H3 H 0.2746 0.4606 -0.0106 0.080 Uiso 1 calc . . .
C3A C 0.1798(3) 0.4564(3) 0.04781(15) 0.0653(8) Uani 1 d . . .
C3B C 0.1237(3) 0.3656(3) 0.07011(19) 0.0776(9) Uani 1 d . . .
H3B H 0.070(4) 0.356(4) 0.087(2) 0.080 Uiso 1 d . . .
C3G C 0.1425(4) 0.2801(4) 0.0756(3) 0.0998(14) Uani 1 d . . .
C3D1 C 0.2386(5) 0.2870(5) 0.0660(3) 0.1114(16) Uani 1 d . . .
H3DA H 0.2932 0.3483 0.0537 0.080 Uiso 1 calc . . .
C3E1 C 0.2521(8) 0.2062(7) 0.0743(5) 0.162(4) Uani 1 d . . .
H3EA H 0.3138 0.2103 0.0653 0.080 Uiso 1 calc . . .
C3E2 C 0.0820(17) 0.1056(7) 0.0985(13) 0.335(14) Uani 1 d . . .
H3EB H 0.0277 0.0399 0.1039 0.080 Uiso 1 calc . . .
C3Z C 0.1761(13) 0.1205(9) 0.0956(7) 0.195(6) Uani 1 d . . .
H3Z H 0.1892 0.0703 0.1086 0.080 Uiso 1 calc . . .
C3D2 C 0.0614(7) 0.1911(5) 0.0934(6) 0.179(5) Uani 1 d . . .
H3DB H -0.0016 0.1846 0.1016 0.080 Uiso 1 calc . . .
C3P C 0.1407(2) 0.5301(3) 0.04691(16) 0.0671(8) Uani 1 d . . .
O3P O 0.0689(2) 0.5159(2) 0.07636(18) 0.0977(10) Uani 1 d . . .
N4 N 0.1852(2) 0.6074(2) 0.01332(14) 0.0735(8) Uani 1 d . . .
H4 H 0.2351 0.6133 -0.0064 0.080 Uiso 1 calc . . .
C4A C 0.1548(3) 0.6845(3) 0.00724(19) 0.0727(9) Uani 1 d . . .
H4A H 0.101(4) 0.678(3) 0.038(2) 0.080 Uiso 1 d . . .
C4B C 0.2479(4) 0.7914(4) 0.0084(3) 0.0960(13) Uani 1 d . . .
H4BA H 0.266(4) 0.782(4) 0.052(2) 0.080 Uiso 1 d . . .
H4BB H 0.214(3) 0.838(4) 0.010(2) 0.080 Uiso 1 d . . .
H4BC H 0.290(4) 0.799(4) -0.019(2) 0.080 Uiso 1 d . . .
C4P C 0.0940(3) 0.6699(3) -0.0444(2) 0.0800(10) Uani 1 d . . .
O4P O 0.0201(4) 0.6797(5) -0.0472(2) 0.149(2) Uani 1 d . . .
O5 O 0.1311(3) 0.6523(5) -0.08689(17) 0.1280(16) Uani 1 d . . .
C5 C 0.0867(7) 0.6501(8) -0.1398(3) 0.139(3) Uani 1 d . . .
H5C H 0.1242 0.6389 -0.1683 0.080 Uiso 1 calc . . .
H5D H 0.0894 0.7140 -0.1461 0.080 Uiso 1 calc . . .
H5A H 0.0170 0.5959 -0.1404 0.080 Uiso 1 calc . . .

loop_
_atom_site_aniso_label
_atom_site_aniso_U_11
_atom_site_aniso_U_22
_atom_site_aniso_U_33
_atom_site_aniso_U_23
_atom_site_aniso_U_13
_atom_site_aniso_U_12
C01 0.085(3) 0.096(3) 0.101(4) -0.014(3) -0.008(2) 0.016(2)
C02 0.079(3) 0.145(6) 0.152(6) -0.016(5) -0.015(3) 0.034(3)
C03 0.118(5) 0.136(6) 0.207(10) -0.025(6) -0.039(6) 0.033(4)
C04 0.093(4) 0.195(8) 0.118(5) -0.001(5) 0.008(3) -0.004(4)
O0 0.0670(15) 0.117(2) 0.094(2) 0.0127(18) -0.0072(14) 0.0327(16)
C0P 0.082(2) 0.104(3) 0.068(2) 0.002(2) -0.0036(18) 0.047(2)
O0P 0.096(2) 0.099(2) 0.0784(17) 0.0042(15) -0.0055(15) 0.0450(17)
N1 0.0652(16) 0.104(2) 0.0785(19) 0.0191(17) -0.0020(14) 0.0380(17)
C1A 0.070(2) 0.117(3) 0.073(2) 0.007(2) 0.0041(17) 0.052(2)
C1B 0.071(3) 0.196(7) 0.086(3) 0.023(4) 0.014(2) 0.045(3)
C1P 0.0615(17) 0.087(2) 0.072(2) 0.0101(17) 0.0108(15) 0.0451(17)
O1P 0.0948(17) 0.1046(19) 0.0912(17) 0.0155(15) 0.0139(14) 0.0758(16)
N2 0.0581(14) 0.0808(17) 0.0704(17) -0.0111(14) -0.0018(12) 0.0449(13)
C2A 0.0567(16) 0.0654(16) 0.080(2) -0.0100(15) -0.0051(14) 0.0374(14)
C2B 0.0583(17) 0.082(2) 0.078(2) -0.0084(17) -0.0083(15) 0.0373(16)
C2G 0.0565(17) 0.080(2) 0.107(3) -0.005(2) -0.0035(18) 0.0313(16)
C2D1 0.072(2) 0.101(3) 0.127(4) -0.013(3) 0.002(3) 0.035(2)
C2D2 0.079(3) 0.141(5) 0.144(5) 0.013(4) 0.002(3) 0.068(3)
C2E1 0.097(3) 0.105(4) 0.141(5) 0.017(3) 0.033(3) 0.043(3)
C2E2 0.076(3) 0.166(7) 0.207(9) 0.001(6) -0.001(4) 0.072(4)
C2Z 0.080(3) 0.112(4) 0.168(6) -0.026(5) 0.006(4) 0.036(3)
C2P 0.0586(16) 0.0724(18) 0.0723(19) -0.0124(15) -0.0043(13) 0.0427(15)
O2P 0.0671(14) 0.104(2) 0.0784(17) -0.0289(14) -0.0091(12) 0.0423(14)
N3 0.0559(13) 0.0656(14) 0.0704(15) -0.0069(12) 0.0023(11) 0.0336(11)
C3A 0.0590(16) 0.0716(18) 0.0713(19) -0.0028(14) -0.0018(14) 0.0371(15)
C3B 0.073(2) 0.073(2) 0.087(2) 0.0038(18) 0.0069(19) 0.0359(18)
C3G 0.106(3) 0.073(2) 0.119(4) 0.010(2) -0.006(3) 0.044(2)
C3D1 0.119(4) 0.103(3) 0.129(4) 0.010(3) -0.009(3) 0.068(3)
C3E1 0.156(6) 0.115(5) 0.255(11) 0.011(6) -0.035(7) 0.097(5)
C3E2 0.266(19) 0.072(4) 0.60(4) 0.093(11) -0.07(2) 0.036(7)
C3Z 0.202(11) 0.124(7) 0.288(17) -0.006(8) -0.052(11) 0.102(8)
C3D2 0.142(6) 0.078(3) 0.306(15) 0.048(6) 0.039(7) 0.046(4)
C3P 0.0491(14) 0.0675(17) 0.083(2) -0.0064(16) 0.0048(14) 0.0280(13)
O3P 0.0687(15) 0.0867(17) 0.139(3) 0.0126(17) 0.0415(17) 0.0399(14)
N4 0.0687(16) 0.0790(17) 0.091(2) 0.0089(15) 0.0140(15) 0.0504(15)
C4A 0.0712(19) 0.0724(19) 0.090(2) 0.0026(17) 0.0040(18) 0.0471(17)
C4B 0.094(3) 0.081(3) 0.112(4) -0.006(2) -0.015(3) 0.043(2)
C4P 0.0607(17) 0.082(2) 0.110(3) -0.005(2) -0.0035(19) 0.0448(17)
O4P 0.115(3) 0.233(6) 0.154(4) -0.040(4) -0.025(3) 0.129(4)
O5 0.124(3) 0.223(5) 0.092(2) -0.005(3) -0.006(2) 0.128(4)
C5 0.145(5) 0.194(8) 0.117(4) -0.021(5) -0.035(4) 0.114(6)

loop_
_geom_bond_atom_site_label_1
_geom_bond_atom_site_label_2
_geom_bond_distance
_geom_bond_site_symmetry_2
_geom_bond_publ_flag
C01 C04 1.442(11) . ?
C01 O0 1.478(6) . ?
C01 C03 1.490(13) . ?
C01 C02 1.519(11) . ?
C02 H02A 0.9600 . ?
C02 H02B 0.9600 . ?
C02 H02C 0.9600 . ?
C03 H03A 0.9600 . ?
C03 H03B 0.9600 . ?
C03 H03C 0.9600 . ?
C04 H04A 0.9600 . ?
C04 H04B 0.9600 . ?
C04 H04C 0.9600 . ?
O0 C0P 1.321(5) . ?
C0P O0P 1.235(6) . ?
C0P N1 1.316(6) . ?
N1 C1A 1.455(5) . ?
N1 H1 0.8600 . ?
C1A C1B 1.501(8) . ?
C1A C1P 1.520(6) . ?
C1A H1A 1.08(5) . ?
C1B H1BA 0.9600 . ?
C1B H1BB 0.9600 . ?
C1B H1BC 0.9600 . ?
C1P O1P 1.221(4) . ?
C1P N2 1.351(5) . ?
N2 C2A 1.397(5) . ?
N2 H2 0.64(5) . ?
C2A C2B 1.321(5) . ?
C2A C2P 1.516(5) . ?
C2B C2G 1.497(6) . ?
C2B H2B 0.97(6) . ?
C2G C2D1 1.359(8) . ?
C2G C2D2 1.393(7) . ?
C2D1 C2E1 1.370(8) . ?
C2D1 H2DA 0.9300 . ?
C2D2 C2E2 1.420(10) . ?
C2D2 H2DB 0.9300 . ?
C2E1 C2Z 1.309(10) . ?
C2E1 H2EA 0.9300 . ?
C2E2 C2Z 1.320(13) . ?
C2E2 H2EB 0.9300 . ?
C2Z H2Z 0.9300 . ?
C2P O2P 1.221(4) . ?
C2P N3 1.330(4) . ?
N3 C3A 1.432(4) . ?
N3 H3 0.8600 . ?
C3A C3B 1.316(6) . ?
C3A C3P 1.502(5) . ?
C3B C3G 1.464(6) . ?
C3B H3B 0.85(5) . ?
C3G C3D2 1.360(9) . ?
C3G C3D1 1.425(9) . ?
C3D1 C3E1 1.351(9) . ?
C3D1 H3DA 0.9300 . ?
C3E1 C3Z 1.334(18) . ?
C3E1 H3EA 0.9300 . ?
C3E2 C3Z 1.33(2) . ?
C3E2 C3D2 1.480(19) . ?
C3E2 H3EB 0.9300 . ?
C3Z H3Z 0.9300 . ?
C3D2 H3DB 0.9300 . ?
C3P O3P 1.226(4) . ?
C3P N4 1.301(5) . ?
N4 C4A 1.460(4) . ?
N4 H4 0.8600 . ?
C4A C4P 1.503(7) . ?
C4A C4B 1.525(7) . ?
C4A H4A 1.07(5) . ?
C4B H4BA 1.13(5) . ?
C4B H4BB 1.06(5) . ?
C4B H4BC 0.89(5) . ?
C4P O4P 1.201(5) . ?
C4P O5 1.261(6) . ?
O5 C5 1.440(8) . ?
C5 H5C 0.9600 . ?
C5 H5D 0.9600 . ?
C5 H5A 0.9600 . ?

loop_
_cod_related_entry_id
_cod_related_entry_database
_cod_related_entry_code
1 ChemSpider 30653808
